data_7206094
loop_
_publ_author_name
'B\;akowicz, Julia'
'Skar\.zewski, Jacek'
'Turowska-Tyrk, Ilona'

_publ_section_title
;
 Photo-induced structural changes in two crystal forms with different
 numbers of independent molecules
;
_journal_issue 13
_journal_name_full CrystEngComm
_journal_page_first 4332
_journal_paper_doi 10.1039/c0ce00795a
_journal_volume 13
_journal_year 2011
_chemical_absolute_configuration syn
_chemical_formula_sum 'C33 H39 N O4'
_chemical_formula_weight 513.65
_chemical_name_systematic
;
?
;
_space_group_IT_number 19
_symmetry_cell_setting orthorhombic
_symmetry_space_group_name_Hall 'P 2ac 2ab'
_symmetry_space_group_name_H-M 'P 21 21 21'
_atom_sites_solution_hydrogens geom
_atom_sites_solution_primary direct
_atom_sites_solution_secondary difmap
_audit_creation_method SHELXL-97
_cell_angle_alpha 90.00
_cell_angle_beta 90.00
_cell_angle_gamma 90.00
_cell_formula_units_Z 4
_cell_length_a 9.375(2)
_cell_length_b 10.734(3)
_cell_length_c 29.950(6)
_cell_measurement_reflns_used 1000
_cell_measurement_temperature 299(2)
_cell_measurement_theta_max 19.9
_cell_measurement_theta_min 3.8
_cell_volume 3013.9(12)
_computing_cell_refinement 'CRYSALIS (Oxford Diffraction, 2003)'
_computing_data_collection 'CRYSALIS (Oxford Diffraction, 2003)'
_computing_data_reduction 'CRYSALIS (Oxford Diffraction, 2003)'
_computing_molecular_graphics 'ORTEP-3 for Windows (Farrugia, 1997)'
_computing_publication_material 'SHELXL97 (Sheldrick, 2008)'
_computing_structure_refinement 'SHELXL97 (Sheldrick, 2008)'
_computing_structure_solution 'SHELXS97 (Sheldrick, 2008)'
_diffrn_ambient_temperature 299(2)
_diffrn_measured_fraction_theta_full 0.995
_diffrn_measured_fraction_theta_max 0.995
_diffrn_measurement_device_type 'KM4CCD diffractometer'
_diffrn_measurement_method '\w scans'
_diffrn_radiation_monochromator graphite
_diffrn_radiation_source 'fine-focus sealed tube'
_diffrn_radiation_type MoK\a
_diffrn_radiation_wavelength 0.71073
_diffrn_reflns_av_R_equivalents 0.0384
_diffrn_reflns_av_sigmaI/netI 0.0268
_diffrn_reflns_limit_h_max 11
_diffrn_reflns_limit_h_min -10
_diffrn_reflns_limit_k_max 12
_diffrn_reflns_limit_k_min -12
_diffrn_reflns_limit_l_max 35
_diffrn_reflns_limit_l_min -31
_diffrn_reflns_number 14678
_diffrn_reflns_theta_full 24.99
_diffrn_reflns_theta_max 24.99
_diffrn_reflns_theta_min 3.86
_exptl_absorpt_coefficient_mu 0.073
_exptl_absorpt_correction_type none
_exptl_crystal_colour colourless
_exptl_crystal_density_diffrn 1.132
_exptl_crystal_density_method 'not measured'
_exptl_crystal_description block
_exptl_crystal_F_000 1104
_exptl_crystal_size_max 0.40
_exptl_crystal_size_mid 0.30
_exptl_crystal_size_min 0.25
_refine_diff_density_max 0.192
_refine_diff_density_min -0.204
_refine_diff_density_rms 0.031
_refine_ls_extinction_coef 0.009(2)
_refine_ls_extinction_expression Fc^*^=kFc[1+0.001xFc^2^\l^3^/sin(2\q)]^-1/4^
_refine_ls_extinction_method SHELXL
_refine_ls_goodness_of_fit_ref 1.055
_refine_ls_hydrogen_treatment mixed
_refine_ls_matrix_type full
_refine_ls_number_parameters 368
_refine_ls_number_reflns 3010
_refine_ls_number_restraints 30
_refine_ls_restrained_S_all 1.104
_refine_ls_R_factor_all 0.0720
_refine_ls_R_factor_gt 0.0549
_refine_ls_shift/su_max 0.001
_refine_ls_shift/su_mean 0.000
_refine_ls_structure_factor_coef Fsqd
_refine_ls_weighting_details 'calc w=1/[\s^2^(Fo^2^)+(0.0983P)^2^+0.0000P] where P=(Fo^2^+2Fc^2^)/3'
_refine_ls_weighting_scheme calc
_refine_ls_wR_factor_gt 0.1433
_refine_ls_wR_factor_ref 0.1563
_reflns_number_gt 2263
_reflns_number_total 3010
_reflns_threshold_expression >2sigma(I)
_cod_data_source_file c0ce00795a.txt
_cod_data_source_block 0.0%P
_cod_depositor_comments
;
The following automatic conversions were performed:

'_symmetry_cell_setting' value 'Orthorhombic' changed to
'orthorhombic' according to
/home/saulius/struct/CIF-dictionaries/cif_core.dic dictionary named
'cif_core.dic' version 2.4.1 from 2010-06-29.

Automatic conversion script
Id: cif_fix_values 1715 2011-07-08 13:25:40Z adriana 
;
_cod_database_code 7206094

loop_
_symmetry_equiv_pos_as_xyz
'x, y, z'
'-x+1/2, -y, z+1/2'
'-x, y+1/2, -z+1/2'
'x+1/2, -y+1/2, -z'

loop_
_atom_site_label
_atom_site_type_symbol
_atom_site_fract_x
_atom_site_fract_y
_atom_site_fract_z
_atom_site_U_iso_or_equiv
_atom_site_adp_type
_atom_site_occupancy
_atom_site_symmetry_multiplicity
_atom_site_calc_flag
_atom_site_refinement_flags
_atom_site_disorder_assembly
_atom_site_disorder_group
N1 N 0.7386(3) 0.2962(3) -0.00653(10) 0.0631(8) Uani 1 1 d . . .
HN1 H 0.646(4) 0.270(4) -0.0062(12) 0.069(11) Uiso 1 1 d . . .
O1 O 0.5360(4) -0.2531(3) 0.10533(10) 0.0890(9) Uani 1 1 d . A .
O2 O 0.9477(2) 0.2809(2) 0.02943(8) 0.0645(7) Uani 1 1 d . . .
O3 O 0.7736(5) 0.6169(3) -0.00961(18) 0.1397(16) Uani 1 1 d . . .
O4 O 0.5775(3) 0.5079(3) -0.00735(12) 0.0958(10) Uani 1 1 d . . .
C1 C 0.6537(5) -0.1886(4) 0.20111(12) 0.0696(10) Uani 1 1 d . . .
C2 C 0.7260(6) -0.2205(4) 0.23956(14) 0.0861(13) Uani 1 1 d . A .
H2 H 0.6869 -0.1969 0.2668 0.103 Uiso 1 1 calc R . .
C3 C 0.8520(6) -0.2849(5) 0.23986(13) 0.0911(14) Uani 1 1 d D . .
C4 C 0.9082(5) -0.3182(5) 0.19931(18) 0.0937(14) Uani 1 1 d . A .
H4 H 0.9940 -0.3617 0.1987 0.112 Uiso 1 1 calc R . .
C5 C 0.8411(5) -0.2892(4) 0.15844(13) 0.0766(11) Uani 1 1 d . . .
C6 C 0.7141(4) -0.2247(3) 0.16041(11) 0.0604(9) Uani 1 1 d . A .
C7 C 0.6383(4) -0.1915(3) 0.11791(12) 0.0613(9) Uani 1 1 d . . .
C8 C 0.6857(4) -0.0805(3) 0.09309(11) 0.0537(8) Uani 1 1 d . A .
C9 C 0.6308(4) -0.0561(3) 0.05095(11) 0.0543(8) Uani 1 1 d . . .
H9 H 0.5642 -0.1099 0.0384 0.065 Uiso 1 1 calc R A .
C10 C 0.6750(4) 0.0476(3) 0.02778(11) 0.0547(8) Uani 1 1 d . A .
H10 H 0.6381 0.0628 -0.0005 0.066 Uiso 1 1 calc R . .
C11 C 0.7729(3) 0.1297(3) 0.04575(10) 0.0511(8) Uani 1 1 d . . .
C12 C 0.8276(4) 0.1045(4) 0.08798(11) 0.0565(9) Uani 1 1 d . A .
H12 H 0.8941 0.1582 0.1006 0.068 Uiso 1 1 calc R . .
C13 C 0.7842(4) 0.0017(3) 0.11086(11) 0.0590(9) Uani 1 1 d . . .
H13 H 0.8216 -0.0137 0.1391 0.071 Uiso 1 1 calc R A .
C14 C 0.5175(6) -0.1168(4) 0.20300(17) 0.0888(14) Uani 1 1 d . . .
H14 H 0.4974 -0.0885 0.1725 0.107 Uiso 1 1 calc R . .
C15 C 0.3954(8) -0.1992(7) 0.2167(3) 0.174(4) Uani 1 1 d . . .
H15A H 0.3093 -0.1510 0.2180 0.261 Uiso 1 1 calc R . .
H15B H 0.4146 -0.2342 0.2456 0.261 Uiso 1 1 calc R . .
H15C H 0.3844 -0.2651 0.1953 0.261 Uiso 1 1 calc R . .
C16 C 0.5280(10) -0.0010(7) 0.2319(2) 0.157(3) Uani 1 1 d . . .
H16A H 0.4378 0.0413 0.2321 0.235 Uiso 1 1 calc R . .
H16B H 0.6000 0.0535 0.2201 0.235 Uiso 1 1 calc R . .
H16C H 0.5529 -0.0244 0.2618 0.235 Uiso 1 1 calc R . .
C17A C 0.9234(8) -0.3141(6) 0.28304(18) 0.140(3) Uani 0.44(3) 1 d PD A 1
H17A H 0.8418 -0.3159 0.3035 0.167 Uiso 0.44(3) 1 calc PR A 1
C18A C 1.006(3) -0.2084(16) 0.3011(7) 0.132(8) Uani 0.44(3) 1 d PDU A 1
H18A H 0.9568 -0.1320 0.2945 0.198 Uiso 0.44(3) 1 calc PR A 1
H18B H 1.0986 -0.2071 0.2876 0.198 Uiso 0.44(3) 1 calc PR A 1
H18C H 1.0150 -0.2174 0.3328 0.198 Uiso 0.44(3) 1 calc PR A 1
C19A C 0.971(3) -0.4455(12) 0.2846(8) 0.148(8) Uani 0.44(3) 1 d PDU A 1
H19A H 0.8969 -0.4981 0.2728 0.221 Uiso 0.44(3) 1 calc PR A 1
H19B H 0.9906 -0.4686 0.3149 0.221 Uiso 0.44(3) 1 calc PR A 1
H19C H 1.0556 -0.4550 0.2669 0.221 Uiso 0.44(3) 1 calc PR A 1
C17B C 0.9234(8) -0.3141(6) 0.28304(18) 0.140(3) Uani 0.56(3) 1 d PD A 2
H17B H 0.8679 -0.2622 0.3036 0.167 Uiso 0.56(3) 1 calc PR A 2
C18B C 1.0684(17) -0.259(2) 0.2888(6) 0.142(7) Uani 0.56(3) 1 d PDU A 2
H18D H 1.0711 -0.1781 0.2752 0.213 Uiso 0.56(3) 1 calc PR A 2
H18E H 1.1378 -0.3120 0.2747 0.213 Uiso 0.56(3) 1 calc PR A 2
H18F H 1.0897 -0.2519 0.3200 0.213 Uiso 0.56(3) 1 calc PR A 2
C19B C 0.8987(19) -0.4358(11) 0.3017(5) 0.105(5) Uani 0.56(3) 1 d PDU A 2
H19D H 0.9482 -0.4431 0.3296 0.157 Uiso 0.56(3) 1 calc PR A 2
H19E H 0.9330 -0.4982 0.2813 0.157 Uiso 0.56(3) 1 calc PR A 2
H19F H 0.7983 -0.4474 0.3065 0.157 Uiso 0.56(3) 1 calc PR A 2
C20 C 0.9075(6) -0.3269(5) 0.11417(16) 0.0990(17) Uani 1 1 d . A .
H20 H 0.8493 -0.2899 0.0904 0.119 Uiso 1 1 calc R . .
C21 C 0.9037(9) -0.4655(6) 0.1078(2) 0.148(3) Uani 1 1 d . . .
H21A H 0.9466 -0.4864 0.0797 0.222 Uiso 1 1 calc R A .
H21B H 0.8066 -0.4937 0.1082 0.222 Uiso 1 1 calc R . .
H21C H 0.9557 -0.5051 0.1315 0.222 Uiso 1 1 calc R . .
C22 C 1.0575(8) -0.2759(8) 0.1092(3) 0.156(3) Uani 1 1 d . . .
H22A H 1.0963 -0.3020 0.0810 0.234 Uiso 1 1 calc R A .
H22B H 1.1163 -0.3070 0.1329 0.234 Uiso 1 1 calc R . .
H22C H 1.0549 -0.1866 0.1103 0.234 Uiso 1 1 calc R . .
C23 C 0.8271(4) 0.2417(3) 0.02236(10) 0.0525(8) Uani 1 1 d . A .
C24 C 0.7801(4) 0.4032(4) -0.03272(12) 0.0649(10) Uani 1 1 d . . .
H24 H 0.8837 0.4127 -0.0299 0.078 Uiso 1 1 calc R . .
C25 C 0.7119(5) 0.5213(4) -0.01541(15) 0.0758(11) Uani 1 1 d . . .
C26 C 0.4986(6) 0.6138(5) 0.0082(2) 0.1131(18) Uani 1 1 d . . .
H26A H 0.5335 0.6383 0.0371 0.170 Uiso 1 1 calc R . .
H26B H 0.3994 0.5926 0.0104 0.170 Uiso 1 1 calc R . .
H26C H 0.5101 0.6816 -0.0124 0.170 Uiso 1 1 calc R . .
C27 C 0.7462(5) 0.3839(4) -0.08200(13) 0.0750(11) Uani 1 1 d . . .
H27A H 0.6446 0.3694 -0.0854 0.090 Uiso 1 1 calc R . .
H27B H 0.7701 0.4591 -0.0984 0.090 Uiso 1 1 calc R . .
C28 C 0.8261(4) 0.2769(4) -0.10133(12) 0.0700(11) Uani 1 1 d D . .
C29 C 0.7683(6) 0.1591(4) -0.10167(17) 0.0995(15) Uani 1 1 d D . .
H29 H 0.6763 0.1471 -0.0909 0.119 Uiso 1 1 calc R . .
C30 C 0.8437(7) 0.0591(5) -0.1175(2) 0.1168(19) Uani 1 1 d D . .
H30 H 0.8023 -0.0196 -0.1172 0.140 Uiso 1 1 calc R . .
C31 C 0.9798(7) 0.0735(5) -0.13407(19) 0.1131(18) Uani 1 1 d D . .
H31 H 1.0316 0.0054 -0.1443 0.136 Uiso 1 1 calc R . .
C32 C 1.0363(6) 0.1903(5) -0.13494(19) 0.1087(17) Uani 1 1 d D . .
H32 H 1.1271 0.2023 -0.1467 0.130 Uiso 1 1 calc R . .
C33 C 0.9618(4) 0.2907(4) -0.11880(15) 0.0853(13) Uani 1 1 d D . .
H33 H 1.0032 0.3694 -0.1196 0.102 Uiso 1 1 calc R . .

loop_
_atom_site_aniso_label
_atom_site_aniso_U_11
_atom_site_aniso_U_22
_atom_site_aniso_U_33
_atom_site_aniso_U_23
_atom_site_aniso_U_13
_atom_site_aniso_U_12
N1 0.0491(17) 0.0677(19) 0.0724(18) 0.0209(16) -0.0061(15) -0.0067(15)
O1 0.106(2) 0.0750(18) 0.0859(18) 0.0176(15) -0.0286(17) -0.0270(18)
O2 0.0477(13) 0.0707(16) 0.0750(15) 0.0104(13) -0.0060(11) -0.0045(12)
O3 0.119(3) 0.085(2) 0.215(5) -0.010(3) 0.030(3) -0.033(2)
O4 0.075(2) 0.085(2) 0.128(3) -0.0300(19) 0.0010(18) -0.0073(17)
C1 0.092(3) 0.055(2) 0.062(2) 0.0095(18) 0.000(2) 0.002(2)
C2 0.120(4) 0.075(3) 0.063(2) 0.011(2) -0.005(2) 0.006(3)
C3 0.123(4) 0.088(3) 0.063(2) 0.022(2) -0.020(3) -0.009(3)
C4 0.091(3) 0.083(3) 0.107(3) 0.025(3) -0.024(3) 0.018(3)
C5 0.089(3) 0.071(2) 0.070(2) 0.012(2) -0.007(2) 0.020(2)
C6 0.074(2) 0.0512(19) 0.0558(18) 0.0117(16) -0.0065(17) 0.0068(18)
C7 0.071(2) 0.052(2) 0.060(2) 0.0038(17) -0.0052(18) 0.002(2)
C8 0.0550(19) 0.0513(18) 0.0547(18) 0.0040(15) -0.0076(15) 0.0066(16)
C9 0.056(2) 0.0503(19) 0.0561(19) -0.0015(16) -0.0128(15) 0.0010(16)
C10 0.0586(19) 0.0568(19) 0.0488(17) 0.0019(16) -0.0097(16) 0.0041(18)
C11 0.0460(17) 0.0558(19) 0.0516(17) 0.0034(15) 0.0001(14) 0.0058(16)
C12 0.0483(18) 0.067(2) 0.0543(17) 0.0000(17) -0.0080(15) -0.0020(17)
C13 0.059(2) 0.067(2) 0.0509(18) 0.0091(17) -0.0101(15) 0.0006(19)
C14 0.106(4) 0.067(3) 0.093(3) 0.009(2) 0.014(3) 0.021(3)
C15 0.115(5) 0.129(6) 0.279(10) 0.066(6) 0.059(6) 0.017(5)
C16 0.192(7) 0.120(5) 0.159(6) -0.036(4) -0.005(6) 0.063(6)
C17A 0.183(7) 0.131(5) 0.105(4) 0.048(4) -0.068(4) -0.018(6)
C18A 0.163(16) 0.128(14) 0.105(10) -0.031(9) -0.061(12) -0.016(12)
C19A 0.155(17) 0.166(13) 0.122(14) 0.075(11) -0.075(11) -0.031(12)
C17B 0.183(7) 0.131(5) 0.105(4) 0.048(4) -0.068(4) -0.018(6)
C18B 0.158(13) 0.144(14) 0.125(12) 0.040(10) -0.062(10) -0.045(11)
C19B 0.118(10) 0.119(8) 0.077(7) 0.048(6) -0.022(6) -0.032(7)
C20 0.106(4) 0.104(4) 0.087(3) 0.009(3) 0.000(3) 0.047(3)
C21 0.184(7) 0.122(5) 0.139(5) -0.016(4) 0.013(5) 0.058(5)
C22 0.125(5) 0.179(7) 0.164(6) 0.018(6) 0.048(5) 0.039(5)
C23 0.0470(18) 0.058(2) 0.0522(16) 0.0012(15) -0.0009(15) 0.0042(16)
C24 0.0520(18) 0.072(2) 0.071(2) 0.022(2) -0.0073(17) -0.0074(19)
C25 0.075(3) 0.069(3) 0.083(3) 0.012(2) -0.005(2) -0.015(2)
C26 0.105(4) 0.092(3) 0.142(5) -0.047(3) 0.007(3) 0.003(3)
C27 0.066(2) 0.083(3) 0.075(2) 0.024(2) -0.008(2) -0.007(2)
C28 0.069(2) 0.078(3) 0.063(2) 0.015(2) -0.0123(19) -0.014(2)
C29 0.094(3) 0.094(3) 0.110(4) 0.005(3) -0.003(3) -0.034(3)
C30 0.136(5) 0.091(4) 0.123(4) -0.002(3) -0.001(4) -0.035(4)
C31 0.134(5) 0.091(4) 0.114(4) -0.020(3) -0.022(4) 0.007(4)
C32 0.083(3) 0.108(4) 0.135(4) -0.028(4) 0.010(3) -0.006(3)
C33 0.077(3) 0.081(3) 0.098(3) -0.004(3) 0.006(2) -0.024(3)

loop_
_atom_type_symbol
_atom_type_description
_atom_type_scat_dispersion_real
_atom_type_scat_dispersion_imag
_atom_type_scat_source
C C 0.0033 0.0000 'International Tables Vol C Tables 4.2.6.8 and 6.1.1.4'
H H 0.0000 0.0000 'International Tables Vol C Tables 4.2.6.8 and 6.1.1.4'
N N 0.0061 0.0000 'International Tables Vol C Tables 4.2.6.8 and 6.1.1.4'
O O 0.0106 0.0000 'International Tables Vol C Tables 4.2.6.8 and 6.1.1.4'

loop_
_geom_angle_atom_site_label_1
_geom_angle_atom_site_label_2
_geom_angle_atom_site_label_3
_geom_angle
_geom_angle_site_symmetry_1
_geom_angle_site_symmetry_3
_geom_angle_publ_flag
C23 N1 C24 122.2(3) . . ?
C23 N1 HN1 117(2) . . ?
C24 N1 HN1 121(2) . . ?
C25 O4 C26 118.4(4) . . ?
C2 C1 C6 117.4(4) . . ?
C2 C1 C14 121.1(4) . . ?
C6 C1 C14 121.5(4) . . ?
C3 C2 C1 123.7(4) . . ?
C3 C2 H2 118.2 . . ?
C1 C2 H2 118.2 . . ?
C2 C3 C4 117.2(4) . . ?
C2 C3 C17A 120.0(5) . . ?
C4 C3 C17A 122.8(5) . . ?
C3 C4 C5 122.6(4) . . ?
C3 C4 H4 118.7 . . ?
C5 C4 H4 118.7 . . ?
C6 C5 C4 117.3(4) . . ?
C6 C5 C20 121.6(3) . . ?
C4 C5 C20 121.1(4) . . ?
C5 C6 C1 121.7(3) . . ?
C5 C6 C7 119.5(3) . . ?
C1 C6 C7 118.8(3) . . ?
O1 C7 C8 121.2(3) . . ?
O1 C7 C6 120.3(3) . . ?
C8 C7 C6 118.5(3) . . ?
C13 C8 C9 118.5(3) . . ?
C13 C8 C7 121.5(3) . . ?
C9 C8 C7 120.0(3) . . ?
C10 C9 C8 120.0(3) . . ?
C10 C9 H9 120.0 . . ?
C8 C9 H9 120.0 . . ?
C9 C10 C11 121.3(3) . . ?
C9 C10 H10 119.3 . . ?
C11 C10 H10 119.3 . . ?
C10 C11 C12 118.3(3) . . ?
C10 C11 C23 124.2(3) . . ?
C12 C11 C23 117.5(3) . . ?
C13 C12 C11 120.3(3) . . ?
C13 C12 H12 119.8 . . ?
C11 C12 H12 119.8 . . ?
C12 C13 C8 121.5(3) . . ?
C12 C13 H13 119.2 . . ?
C8 C13 H13 119.2 . . ?
C1 C14 C15 111.0(4) . . ?
C1 C14 C16 112.9(5) . . ?
C15 C14 C16 112.1(6) . . ?
C1 C14 H14 106.8 . . ?
C15 C14 H14 106.8 . . ?
C16 C14 H14 106.8 . . ?
C14 C15 H15A 109.5 . . ?
C14 C15 H15B 109.5 . . ?
H15A C15 H15B 109.5 . . ?
C14 C15 H15C 109.5 . . ?
H15A C15 H15C 109.5 . . ?
H15B C15 H15C 109.5 . . ?
C14 C16 H16A 109.5 . . ?
C14 C16 H16B 109.5 . . ?
H16A C16 H16B 109.5 . . ?
C14 C16 H16C 109.5 . . ?
H16A C16 H16C 109.5 . . ?
H16B C16 H16C 109.5 . . ?
C18A C17A C19A 124.5(10) . . ?
C18A C17A C3 113.0(9) . . ?
C19A C17A C3 111.2(8) . . ?
C18A C17A H17A 101.3 . . ?
C19A C17A H17A 101.3 . . ?
C3 C17A H17A 101.3 . . ?
C17A C18A H18A 109.5 . . ?
C17A C18A H18B 109.5 . . ?
H18A C18A H18B 109.5 . . ?
C17A C18A H18C 109.5 . . ?
H18A C18A H18C 109.5 . . ?
H18B C18A H18C 109.5 . . ?
C17A C19A H19A 109.5 . . ?
C17A C19A H19B 109.5 . . ?
H19A C19A H19B 109.5 . . ?
C17A C19A H19C 109.5 . . ?
H19A C19A H19C 109.5 . . ?
H19B C19A H19C 109.5 . . ?
H18D C18B H18E 109.5 . . ?
H18D C18B H18F 109.5 . . ?
H18E C18B H18F 109.5 . . ?
H19D C19B H19E 109.5 . . ?
H19D C19B H19F 109.5 . . ?
H19E C19B H19F 109.5 . . ?
C18B C17B C19B 117.5(9) . . ?
C18B C17B C3 115.2(7) . . ?
C19B C17B C3 117.0(7) . . ?
C21 C20 C22 111.5(6) . . ?
C21 C20 C5 111.4(5) . . ?
C22 C20 C5 111.7(5) . . ?
C21 C20 H20 107.3 . . ?
C22 C20 H20 107.3 . . ?
C5 C20 H20 107.3 . . ?
C20 C21 H21A 109.5 . . ?
C20 C21 H21B 109.5 . . ?
H21A C21 H21B 109.5 . . ?
C20 C21 H21C 109.5 . . ?
H21A C21 H21C 109.5 . . ?
H21B C21 H21C 109.5 . . ?
C20 C22 H22A 109.5 . . ?
C20 C22 H22B 109.5 . . ?
H22A C22 H22B 109.5 . . ?
C20 C22 H22C 109.5 . . ?
H22A C22 H22C 109.5 . . ?
H22B C22 H22C 109.5 . . ?
O2 C23 N1 122.4(3) . . ?
O2 C23 C11 120.9(3) . . ?
N1 C23 C11 116.7(3) . . ?
N1 C24 C25 111.5(3) . . ?
N1 C24 C27 111.2(3) . . ?
C25 C24 C27 110.9(3) . . ?
N1 C24 H24 107.7 . . ?
C25 C24 H24 107.7 . . ?
C27 C24 H24 107.7 . . ?
O3 C25 O4 122.9(5) . . ?
O3 C25 C24 124.6(4) . . ?
O4 C25 C24 112.6(4) . . ?
O4 C26 H26A 109.5 . . ?
O4 C26 H26B 109.5 . . ?
H26A C26 H26B 109.5 . . ?
O4 C26 H26C 109.5 . . ?
H26A C26 H26C 109.5 . . ?
H26B C26 H26C 109.5 . . ?
C28 C27 C24 112.1(3) . . ?
C28 C27 H27A 109.2 . . ?
C24 C27 H27A 109.2 . . ?
C28 C27 H27B 109.2 . . ?
C24 C27 H27B 109.2 . . ?
H27A C27 H27B 107.9 . . ?
C29 C28 C33 117.2(4) . . ?
C29 C28 C27 120.9(4) . . ?
C33 C28 C27 121.8(4) . . ?
C30 C29 C28 121.3(5) . . ?
C30 C29 H29 119.3 . . ?
C28 C29 H29 119.3 . . ?
C29 C30 C31 121.0(5) . . ?
C29 C30 H30 119.5 . . ?
C31 C30 H30 119.5 . . ?
C32 C31 C30 118.1(5) . . ?
C32 C31 H31 120.9 . . ?
C30 C31 H31 120.9 . . ?
C31 C32 C33 121.2(5) . . ?
C31 C32 H32 119.4 . . ?
C33 C32 H32 119.4 . . ?
C32 C33 C28 121.2(4) . . ?
C32 C33 H33 119.4 . . ?
C28 C33 H33 119.4 . . ?

loop_
_geom_bond_atom_site_label_1
_geom_bond_atom_site_label_2
_geom_bond_distance
_geom_bond_site_symmetry_2
_geom_bond_publ_flag
N1 C23 1.334(4) . ?
N1 C24 1.445(5) . ?
N1 HN1 0.91(4) . ?
O1 C7 1.224(5) . ?
O2 C23 1.224(4) . ?
O3 C25 1.191(5) . ?
O4 C25 1.291(6) . ?
O4 C26 1.435(6) . ?
C1 C2 1.379(6) . ?
C1 C6 1.399(5) . ?
C1 C14 1.492(6) . ?
C2 C3 1.369(7) . ?
C2 H2 0.9300 . ?
C3 C4 1.371(7) . ?
C3 C17A 1.490(5) . ?
C4 C5 1.411(6) . ?
C4 H4 0.9300 . ?
C5 C6 1.379(5) . ?
C5 C20 1.519(6) . ?
C6 C7 1.501(5) . ?
C7 C8 1.473(5) . ?
C8 C13 1.383(5) . ?
C8 C9 1.388(4) . ?
C9 C10 1.376(5) . ?
C9 H9 0.9300 . ?
C10 C11 1.382(5) . ?
C10 H10 0.9300 . ?
C11 C12 1.391(4) . ?
C11 C23 1.481(5) . ?
C12 C13 1.362(5) . ?
C12 H12 0.9300 . ?
C13 H13 0.9300 . ?
C14 C15 1.504(8) . ?
C14 C16 1.519(8) . ?
C14 H14 0.9800 . ?
C15 H15A 0.9600 . ?
C15 H15B 0.9600 . ?
C15 H15C 0.9600 . ?
C16 H16A 0.9600 . ?
C16 H16B 0.9600 . ?
C16 H16C 0.9600 . ?
C17A C18A 1.473(9) . ?
C17A C19A 1.479(9) . ?
C17A H17A 0.9800 . ?
C18A H18A 0.9600 . ?
C18A H18B 0.9600 . ?
C18A H18C 0.9600 . ?
C19A H19A 0.9600 . ?
C19A H19B 0.9600 . ?
C19A H19C 0.9600 . ?
C18B H18D 0.9600 . ?
C18B H18E 0.9600 . ?
C18B H18F 0.9600 . ?
C19B H19D 0.9600 . ?
C19B H19E 0.9600 . ?
C19B H19F 0.9600 . ?
C17B C18B 1.492(9) . ?
C17B C19B 1.440(8) . ?
C17B H17B 0.9800 . ?
C20 C21 1.501(8) . ?
C20 C22 1.517(9) . ?
C20 H20 0.9800 . ?
C21 H21A 0.9600 . ?
C21 H21B 0.9600 . ?
C21 H21C 0.9600 . ?
C22 H22A 0.9600 . ?
C22 H22B 0.9600 . ?
C22 H22C 0.9600 . ?
C24 C25 1.511(6) . ?
C24 C27 1.524(5) . ?
C24 H24 0.9800 . ?
C26 H26A 0.9600 . ?
C26 H26B 0.9600 . ?
C26 H26C 0.9600 . ?
C27 C28 1.489(6) . ?
C27 H27A 0.9700 . ?
C27 H27B 0.9700 . ?
C28 C29 1.375(5) . ?
C28 C33 1.383(5) . ?
C29 C30 1.370(6) . ?
C29 H29 0.9300 . ?
C30 C31 1.377(6) . ?
C30 H30 0.9300 . ?
C31 C32 1.362(5) . ?
C31 H31 0.9300 . ?
C32 C33 1.373(5) . ?
C32 H32 0.9300 . ?
C33 H33 0.9300 . ?
